data_1535816
loop_
_publ_author_name
'Ilyushin, G.D.'

_publ_section_title
;
 New data on the crystal structure of umbite K2 Zr Si3 O9 * H2 O
;
_journal_name_full 'Izvestiya Akademii Nauk SSSR, Neorganicheskie Materialy'
_journal_page_first 971
_journal_page_last 975
_journal_volume 29
_journal_year 1993
_chemical_formula_sum 'K2 O10 Si3 Zr0.86'
_chemical_name_systematic 'K2 (Zr0.86 Ti0.14) (Si3 O9) (H2 O)'
_space_group_IT_number 19
_symmetry_space_group_name_Hall 'P 2ac 2ab'
_symmetry_space_group_name_H-M 'P 21 21 21'
_cell_angle_alpha 90
_cell_angle_beta 90
_cell_angle_gamma 90
_cell_formula_units_Z 4
_cell_length_a 10.207
_cell_length_b 13.241
_cell_length_c 7.174
_cell_volume 969.572
_citation_journal_id_ASTM IVNMAW
_cod_data_source_file Ilyushin_IVNMAW_1993_1350.cif
_cod_data_source_block K2O10Si3Zr0.86
_cod_original_cell_volume 969.5724
_cod_database_code 1535816

loop_
_symmetry_equiv_pos_as_xyz
x,y,z
-x+1/2,-y,z+1/2
x+1/2,-y+1/2,-z
-x,y+1/2,-z+1/2

loop_
_atom_site_label
_atom_site_type_symbol
_atom_site_fract_x
_atom_site_fract_y
_atom_site_fract_z
_atom_site_occupancy
_atom_site_U_iso_or_equiv
Si2 Si+4 0.1376 0.3331 0.918 1 0.0
O7 O-2 0.0999 0.3549 0.7001 1 0.0
Si1 Si+4 0.176 0.3277 0.5048 1 0.0
O3 O-2 0.2086 0.687 0.4339 1 0.0
O10 O-2 0.1814 0.0645 0.6278 1 0.0
Si3 Si+4 0.0328 0.4519 0.2304 1 0.0
Zr1 Zr+4 0.05 0.7097 0.26 0.86 0.0
O9 O-2 0.0949 0.4381 0.0184 1 0.0
K1 K+1 0.0727 0.578 0.7123 1 0.0
O8 O-2 0.1559 0.4265 0.3729 1 0.0
O6 O-2 0.0792 0.8662 0.2446 1 0.0
K2 K+1 0.2093 0.8653 0.6496 1 0.0
O1 O-2 0.1682 0.6884 0.0417 1 0.0
O5 O-2 0.0572 0.241 0.9996 1 0.0
O2 O-2 0.9857 0.5638 0.2694 1 0.0
O4 O-2 0.1132 0.2302 0.4086 1 0.0
